data_7034492
loop_
_publ_author_name
'Zhang, Xue-Jing'
'Liu, Ke'
'Bing, Yan-Min'
'Xu, Na'
'Shi, Wei'
'Cheng, Peng'

_publ_section_title
;
 An unusual three-dimensional Dy-Cd2 framework exhibiting single-ion
 magnet behavior.
;
_journal_issue 17
_journal_name_full 'Dalton transactions (Cambridge, England : 2003)'
_journal_page_first 7757
_journal_page_last 7760
_journal_paper_doi 10.1039/c5dt00721f
_journal_volume 44
_journal_year 2015
_chemical_absolute_configuration ad
_chemical_formula_moiety 'C20 H19 Cd2 Cl2 Dy N6 O13, 3(H2 O)'
_chemical_formula_sum 'C20 H25 Cd2 Cl2 Dy N6 O16'
_chemical_formula_weight 1063.66
_chemical_name_systematic
;
 ? 
;
_space_group_crystal_system monoclinic
_space_group_IT_number 9
_space_group_name_Hall 'C -2yc'
_space_group_name_H-M_alt 'C 1 c 1'
_symmetry_space_group_name_Hall 'C -2yc'
_symmetry_space_group_name_H-M 'C 1 c 1'
_atom_sites_solution_hydrogens geom
_atom_sites_solution_primary direct
_atom_sites_solution_secondary difmap
_audit_block_doi 10.5517/cc13p699
_audit_creation_date 2015-03-01
_audit_creation_method
;
Olex2 1.2
(compiled 2015.01.19 svn.r3143 for OlexSys, GUI svn.r4998)
;
_audit_update_record
;
2015-03-02 deposited with the CCDC.
2015-03-19 downloaded from the CCDC.
;
_cell_angle_alpha 90.00
_cell_angle_beta 98.833(7)
_cell_angle_gamma 90.00
_cell_formula_units_Z 4
_cell_length_a 12.5087(11)
_cell_length_b 32.165(2)
_cell_length_c 7.6022(5)
_cell_measurement_temperature 156(5)
_cell_measurement_theta_max 29.1420
_cell_measurement_theta_min 2.9430
_cell_volume 3022.4(4)
_computing_cell_refinement
'CrysAlisPro, Agilent Technologies, Version 1.171.36.32 (release 05-02-2013 CrysAlis171 .NET) (compiled Feb 5 2013,14:12:46)'
_computing_data_collection
'CrysAlisPro, Agilent Technologies, Version 1.171.36.32 (release 05-02-2013 CrysAlis171 .NET) (compiled Feb 5 2013,14:12:46)'
_computing_data_reduction
'CrysAlisPro, Agilent Technologies, Version 1.171.36.32 (release 05-02-2013 CrysAlis171 .NET) (compiled Feb 5 2013,14:12:46)'
_computing_molecular_graphics 'Olex2 (Dolomanov et al., 2009)'
_computing_publication_material 'Olex2 (Dolomanov et al., 2009)'
_computing_structure_refinement 'XL (Sheldrick, 2008)'
_computing_structure_solution 'SHELXS-97 (Sheldrick, 1990)'
_diffrn_ambient_temperature 156(5)
_diffrn_measured_fraction_theta_full 0.998
_diffrn_measured_fraction_theta_max 0.998
_diffrn_measurement_device_type 'SuperNova, Single source at offset), Eos'
_diffrn_radiation_monochromator graphite
_diffrn_radiation_type MoK\a
_diffrn_radiation_wavelength 0.71073
_diffrn_reflns_av_R_equivalents 0.0236
_diffrn_reflns_av_unetI/netI 0.0387
_diffrn_reflns_limit_h_max 14
_diffrn_reflns_limit_h_min -14
_diffrn_reflns_limit_k_max 35
_diffrn_reflns_limit_k_min -38
_diffrn_reflns_limit_l_max 9
_diffrn_reflns_limit_l_min -8
_diffrn_reflns_number 5854
_diffrn_reflns_theta_full 25.01
_diffrn_reflns_theta_max 25.01
_diffrn_reflns_theta_min 2.99
_diffrn_source 'fine-focus sealed tube'
_exptl_absorpt_coefficient_mu 4.103
_exptl_absorpt_correction_T_max 0.445
_exptl_absorpt_correction_T_min 0.386
_exptl_absorpt_correction_type multi-scan
_exptl_crystal_colour flavescens
_exptl_crystal_density_diffrn 2.338
_exptl_crystal_density_method 'not measured'
_exptl_crystal_description block
_exptl_crystal_F_000 2044
_exptl_crystal_size_max 0.3
_exptl_crystal_size_mid 0.2
_exptl_crystal_size_min 0.2
_refine_diff_density_max 1.198
_refine_diff_density_min -0.531
_refine_diff_density_rms 0.129
_refine_ls_abs_structure_details 'Flack H D (1983), Acta Cryst. A39, 876-881'
_refine_ls_abs_structure_Flack 0.085(8)
_refine_ls_extinction_method none
_refine_ls_goodness_of_fit_ref 1.087
_refine_ls_hydrogen_treatment mixed
_refine_ls_matrix_type full
_refine_ls_number_parameters 443
_refine_ls_number_reflns 4031
_refine_ls_number_restraints 101
_refine_ls_restrained_S_all 1.076
_refine_ls_R_factor_all 0.0235
_refine_ls_R_factor_gt 0.0231
_refine_ls_shift/su_max 0.003
_refine_ls_shift/su_mean 0.000
_refine_ls_structure_factor_coef Fsqd
_refine_ls_weighting_details 'calc w=1/[\s^2^(Fo^2^)+(0.0302P)^2^+0.0000P] where P=(Fo^2^+2Fc^2^)/3'
_refine_ls_weighting_scheme calc
_refine_ls_wR_factor_gt 0.0606
_refine_ls_wR_factor_ref 0.0610
_reflns_number_gt 3970
_reflns_number_total 4031
_reflns_threshold_expression >2sigma(I)
_cod_data_source_file c5dt00721f2.cif
_cod_data_source_block 2
_cod_depositor_comments 'Adding full bibliography for 7034492--7034493.cif.'
_cod_database_code 7034492
_olex2_refinement_description
;
1. Fixed Uiso
 At 1.2 times of:
  All C(H) groups, All N(H) groups
 At 1.5 times of:
  All O(H,H) groups
2. Restrained distances
 H1A-H15A
 2.3 with sigma of 0.01
 H1A-H15B
 2.3 with sigma of 0.01
 H16A_$1-H1B_$2
 2.4 with sigma of 0.01
3. Uiso/Uaniso restraints and constraints
Uanis(C18) \\sim Ueq, Uanis(C15) \\sim Ueq, Uanis(C2) \\sim Ueq: with sigma of
0.001 and sigma for terminal atoms of 0.002
Uanis(C20) \\sim Ueq: with sigma of 0.005 and sigma for terminal atoms of 0.01
Uanis(N6) \\sim Ueq, Uanis(C16) \\sim Ueq: with sigma of 0.005 and sigma for
terminal atoms of 0.01
Uanis(C5) \\sim Ueq, Uanis(C6) \\sim Ueq: with sigma of 0.005 and sigma for
terminal atoms of 0.01
Uanis(N1) \\sim Ueq: with sigma of 0.005 and sigma for terminal atoms of 0.01
Uanis(O3) \\sim Ueq: with sigma of 0.0005 and sigma for terminal atoms of 0.001
Uanis(C19) \\sim Ueq: with sigma of 0.005 and sigma for terminal atoms of 0.01
Uanis(C3) \\sim Ueq: with sigma of 0.01 and sigma for terminal atoms of 0.02
Uanis(C16) \\sim Ueq: with sigma of 0.01 and sigma for terminal atoms of 0.02
Uanis(O12) \\sim Ueq: with sigma of 0.1 and sigma for terminal atoms of 0.2
Uanis(O12) \\sim Ueq: with sigma of 0.01 and sigma for terminal atoms of 0.02
Uanis(N5) \\sim Ueq: with sigma of 0.01 and sigma for terminal atoms of 0.02
4.a Riding coordinates:
 O7(H7A,H7B)
4.b Free rotating group:
 O15(H15A,H15B)
4.c Rotating group:
 O13(H13A,H13B), O2(H2A,H2B), O3(H3A,H3B), O1(H1A,H1B)
4.d Aromatic/amide H refined with riding coordinates:
 C11(H11), C8(H8), C12(H12), C9(H9), C13(H13), C7(H7), C10(H10), C14(H14),
 N5(H5)
;
_olex2_submission_special_instructions 'No special instructions were received'

loop_
_space_group_symop_id
_space_group_symop_operation_xyz
1 'x, y, z'
2 'x, -y, z+1/2'
3 'x+1/2, y+1/2, z'
4 'x+1/2, -y+1/2, z+1/2'

loop_
_atom_site_label
_atom_site_type_symbol
_atom_site_fract_x
_atom_site_fract_y
_atom_site_fract_z
_atom_site_U_iso_or_equiv
_atom_site_adp_type
_atom_site_occupancy
_atom_site_calc_flag
_atom_site_refinement_flags_posn
_atom_site_refinement_flags_adp
Dy1 Dy 0.97101(2) 0.614956(9) 0.19016(3) 0.00784(8) Uani 1 d . .
O10 O 0.1329(4) 0.59130(17) 0.0988(7) 0.0120(12) Uani 1 d . .
O6 O 0.8160(4) 0.58418(18) 0.2756(7) 0.0122(12) Uani 1 d . .
Cd2 Cd 0.47282(5) 0.550700(13) 0.18975(8) 0.00807(11) Uani 1 d . .
N1 N 0.5490(5) 0.6019(2) 0.0358(8) 0.0110(14) Uani 1 d . U
Cd1 Cd 0.07617(5) 0.762365(16) 0.44249(8) 0.01450(13) Uani 1 d . .
N2 N 0.5768(6) 0.66849(19) -0.0183(9) 0.0116(16) Uani 1 d . .
Cl1 Cl -0.02595(18) 0.73334(6) 0.6636(3) 0.0246(5) Uani 1 d . .
C18 C 0.2967(6) 0.6198(2) 0.2526(9) 0.0072(16) Uani 1 d . U
C2 C 0.6514(6) 0.6118(2) 0.1133(10) 0.0066(16) Uani 1 d . U
C17 C 0.2730(7) 0.6588(3) 0.2965(12) 0.0153(18) Uani 1 d . .
C11 C 0.7120(7) 0.6168(3) 0.6707(11) 0.0168(19) Uani 1 d . .
H11 H 0.7469 0.5933 0.7227 0.020 Uiso 1 calc R .
C3 C 0.6685(6) 0.6542(2) 0.0795(10) 0.0077(16) Uani 1 d . U
C16 C 0.4450(6) 0.6440(2) 0.4003(9) 0.0073(15) Uani 1 d . U
C8 C 0.2439(7) 0.6074(3) -0.3131(12) 0.024(2) Uani 1 d . .
H8 H 0.2134 0.5844 -0.3762 0.029 Uiso 1 calc R .
C5 C 0.5072(6) 0.6376(2) -0.0428(10) 0.0103(16) Uani 1 d . U
C4 C 0.7613(6) 0.6832(3) 0.1380(10) 0.0116(17) Uani 1 d . .
C1 C 0.7158(6) 0.5805(3) 0.2287(9) 0.0089(17) Uani 1 d . .
N4 N 0.7657(5) 0.6541(2) 0.6835(9) 0.0188(16) Uani 1 d . .
N3 N 0.1822(6) 0.6415(2) -0.3072(9) 0.0191(16) Uani 1 d . .
C19 C 0.2325(6) 0.5863(2) 0.1485(10) 0.0084(17) Uani 1 d . U
C12 C 0.7168(7) 0.6859(3) 0.6016(10) 0.021(2) Uani 1 d . .
H12 H 0.7545 0.7109 0.6062 0.026 Uiso 1 calc R .
C6 C 0.3965(6) 0.6395(2) -0.1343(9) 0.0077(15) Uani 1 d . U
C15 C 0.5563(6) 0.6484(3) 0.4960(10) 0.0114(17) Uani 1 d . U
C9 C 0.2287(7) 0.6749(3) -0.2205(12) 0.022(2) Uani 1 d . .
H9 H 0.1877 0.6990 -0.2198 0.026 Uiso 1 calc R .
O8 O 0.6619(4) 0.54928(18) 0.2732(7) 0.0109(12) Uani 1 d . .
O13 O -0.0444(5) 0.75051(16) 0.1742(8) 0.0209(13) Uani 1 d . .
H13A H -0.0188 0.7308 0.0993 0.031 Uiso 1 d GR .
H13B H -0.1125 0.7405 0.1918 0.031 Uiso 1 d GR .
C13 C 0.6118(6) 0.6853(3) 0.5073(11) 0.022(2) Uani 1 d . .
H13 H 0.5804 0.7093 0.4536 0.026 Uiso 1 calc R .
C7 C 0.3498(7) 0.6046(3) -0.2306(11) 0.0168(19) Uani 1 d . .
H7 H 0.3896 0.5804 -0.2379 0.020 Uiso 1 calc R .
O5 O 0.7408(4) 0.72135(16) 0.1268(7) 0.0149(12) Uani 1 d . .
C10 C 0.3346(7) 0.6755(3) -0.1317(12) 0.016(2) Uani 1 d . .
H10 H 0.3632 0.6992 -0.0722 0.019 Uiso 1 calc R .
C14 C 0.6066(6) 0.6133(3) 0.5814(10) 0.017(2) Uani 1 d . .
H14 H 0.5700 0.5880 0.5784 0.020 Uiso 1 calc R .
O7 O 0.9042(5) 0.56201(19) -0.0146(8) 0.0237(15) Uani 1 d . .
H7A H 0.8850 0.5359 0.0233 0.036 Uiso 1 d R .
H7B H 0.8382 0.5719 0.0075 0.036 Uiso 1 d R .
N5 N 0.3701(5) 0.6749(2) 0.3914(8) 0.0074(14) Uani 1 d . U
H5 H 0.3799 0.6995 0.4352 0.009 Uiso 1 calc R .
O2 O 0.9839(4) 0.6373(2) 0.4867(7) 0.0232(14) Uani 1 d . .
H2A H 0.9429 0.6634 0.5146 0.035 Uiso 1 d GR .
H2B H 1.0572 0.6419 0.5648 0.035 Uiso 1 d GR .
N6 N 0.4036(5) 0.6101(2) 0.3172(8) 0.0081(14) Uani 1 d . U
C20 C 0.1786(6) 0.6871(2) 0.2754(10) 0.0087(16) Uani 1 d . U
Cl2 Cl 0.45875(15) 0.48745(6) -0.0114(2) 0.0202(4) Uani 1 d . .
O12 O 0.1961(4) 0.72295(17) 0.3343(8) 0.0182(13) Uani 1 d . U
O14 O 0.7732(5) 0.4965(2) 0.0477(9) 0.0258(16) Uani 1 d . .
H14A H 0.730(7) 0.507(3) 0.111(13) 0.039 Uiso 1 d R .
H14B H 0.739(8) 0.477(3) -0.014(13) 0.039 Uiso 1 d R .
O3 O 0.9574(4) 0.64339(19) -0.0999(7) 0.0169(12) Uani 1 d . U
H3A H 0.9637 0.6695 -0.0525 0.025 Uiso 1 d GR .
H3B H 1.0150 0.6387 -0.1628 0.025 Uiso 1 d GR .
O15 O 0.9730(6) 0.53788(16) 0.6809(9) 0.0245(12) Uani 1 d . .
H15A H 1.0167 0.5219 0.7460 0.037 Uiso 1 d DG .
H15B H 0.9093 0.5317 0.6963 0.037 Uiso 1 d DG .
O4 O 0.8529(5) 0.66850(17) 0.1945(9) 0.0169(14) Uani 1 d . .
O11 O 0.0876(5) 0.67335(18) 0.2080(9) 0.0195(15) Uani 1 d . .
O9 O 0.2830(4) 0.55400(17) 0.1124(8) 0.0125(13) Uani 1 d . .
O1 O 1.0463(5) 0.56266(18) 0.3857(7) 0.0201(14) Uani 1 d . .
H1A H 0.9989 0.5512 0.4674 0.030 Uiso 1 d DGR .
H1B H 1.0666 0.5387 0.3231 0.030 Uiso 1 d DGR .
O16 O 0.1762(5) 0.50324(18) -0.1686(8) 0.0182(14) Uani 1 d . .
H16A H 0.238(4) 0.493(3) -0.196(12) 0.027 Uiso 1 d DR .
H16B H 0.206(7) 0.508(3) -0.078(12) 0.027 Uiso 1 d R .

loop_
_atom_site_aniso_label
_atom_site_aniso_U_11
_atom_site_aniso_U_22
_atom_site_aniso_U_33
_atom_site_aniso_U_23
_atom_site_aniso_U_13
_atom_site_aniso_U_12
Dy1 0.00503(14) 0.00890(16) 0.00926(15) -0.00034(17) 0.00008(10) -0.00005(17)
O10 0.007(3) 0.012(3) 0.017(3) 0.000(2) 0.002(2) -0.001(2)
O6 0.004(3) 0.017(3) 0.015(3) 0.004(2) -0.001(2) 0.002(2)
Cd2 0.0065(2) 0.0065(2) 0.0113(2) 0.0008(3) 0.00196(16) 0.0006(3)
N1 0.010(3) 0.012(3) 0.010(3) -0.001(2) -0.002(2) 0.005(2)
Cd1 0.0090(2) 0.0092(3) 0.0245(3) -0.0037(2) -0.0001(2) -0.0001(2)
N2 0.005(3) 0.014(4) 0.016(4) 0.003(3) 0.001(3) -0.003(3)
Cl1 0.0177(9) 0.0191(10) 0.0376(14) 0.0024(10) 0.0064(9) -0.0041(10)
C18 0.0073(18) 0.0074(18) 0.0072(18) 0.0005(10) 0.0017(10) -0.0007(10)
C2 0.0069(18) 0.0062(18) 0.0067(18) -0.0001(10) 0.0017(10) -0.0003(10)
C17 0.007(4) 0.024(5) 0.014(4) 0.000(4) -0.001(3) 0.002(4)
C11 0.016(4) 0.020(5) 0.012(4) 0.000(3) -0.004(3) 0.005(4)
C3 0.011(4) 0.004(4) 0.009(4) 0.001(3) 0.004(3) 0.000(3)
C16 0.010(3) 0.004(3) 0.008(3) -0.001(2) 0.002(2) 0.004(3)
C8 0.016(4) 0.037(6) 0.018(5) 0.006(4) -0.005(3) -0.012(4)
C5 0.012(3) 0.010(3) 0.010(3) -0.002(3) 0.005(3) 0.001(3)
C4 0.009(4) 0.015(4) 0.011(4) 0.005(3) 0.000(3) 0.000(4)
C1 0.012(4) 0.006(4) 0.008(4) -0.002(3) 0.000(3) -0.001(3)
N4 0.014(4) 0.023(4) 0.019(4) -0.001(3) 0.003(3) 0.002(3)
N3 0.013(3) 0.021(4) 0.021(4) 0.010(3) -0.005(3) -0.010(3)
C19 0.012(3) 0.005(3) 0.009(3) 0.003(3) 0.005(3) -0.001(3)
C12 0.015(4) 0.037(6) 0.012(4) 0.003(4) 0.002(4) 0.000(4)
C6 0.012(3) 0.005(3) 0.005(3) -0.001(3) -0.001(2) 0.002(3)
C15 0.0112(19) 0.0114(19) 0.0116(19) -0.0006(10) 0.0019(10) 0.0003(10)
C9 0.010(4) 0.024(5) 0.030(5) 0.002(4) -0.003(4) 0.009(4)
O8 0.005(3) 0.014(3) 0.013(3) 0.002(2) 0.000(2) 0.000(2)
O13 0.015(3) 0.016(3) 0.032(3) -0.009(3) 0.005(3) -0.003(3)
C13 0.007(4) 0.045(6) 0.013(4) -0.002(4) 0.000(3) 0.000(4)
C7 0.020(4) 0.015(4) 0.016(4) 0.002(4) 0.003(3) -0.008(4)
O5 0.010(3) 0.005(3) 0.029(3) -0.003(2) 0.002(2) 0.004(2)
C10 0.018(5) 0.009(4) 0.022(5) -0.002(3) 0.004(4) -0.007(4)
C14 0.010(4) 0.028(5) 0.010(4) 0.001(4) -0.004(3) -0.004(4)
O7 0.025(3) 0.022(4) 0.026(4) -0.013(3) 0.010(3) -0.014(3)
N5 0.007(3) 0.006(3) 0.009(3) -0.003(2) 0.000(3) -0.005(3)
O2 0.015(3) 0.044(4) 0.010(3) 0.005(3) -0.001(2) 0.009(3)
N6 0.004(3) 0.011(3) 0.010(3) 0.004(2) 0.002(2) -0.001(2)
C20 0.012(3) 0.005(3) 0.010(3) 0.004(3) 0.003(3) 0.000(3)
Cl2 0.0289(10) 0.0140(10) 0.0184(10) -0.0082(8) 0.0054(8) 0.0027(9)
O12 0.011(3) 0.010(3) 0.032(3) -0.008(3) -0.004(2) 0.007(2)
O14 0.019(4) 0.037(4) 0.022(4) -0.014(3) 0.004(3) -0.006(3)
O3 0.0170(15) 0.0176(15) 0.0160(15) 0.0014(10) 0.0019(10) -0.0005(10)
O15 0.025(3) 0.032(3) 0.018(3) -0.005(3) 0.009(2) 0.006(4)
O4 0.009(3) 0.010(3) 0.030(4) -0.006(2) -0.002(3) 0.005(2)
O11 0.006(3) 0.015(3) 0.035(4) -0.004(3) -0.004(3) 0.004(2)
O9 0.017(3) 0.004(3) 0.017(3) -0.002(2) 0.005(2) 0.001(2)
O1 0.025(3) 0.022(3) 0.015(3) 0.003(3) 0.007(3) 0.003(3)
O16 0.018(3) 0.011(3) 0.027(4) -0.008(3) 0.006(3) -0.001(3)

loop_
_atom_type_symbol
_atom_type_description
_atom_type_scat_dispersion_real
_atom_type_scat_dispersion_imag
_atom_type_scat_source
C C 0.0033 0.0016 'International Tables Vol C Tables 4.2.6.8 and 6.1.1.4'
H H 0.0000 0.0000 'International Tables Vol C Tables 4.2.6.8 and 6.1.1.4'
Cd Cd -0.8075 1.2024 'International Tables Vol C Tables 4.2.6.8 and 6.1.1.4'
Cl Cl 0.1484 0.1585 'International Tables Vol C Tables 4.2.6.8 and 6.1.1.4'
Dy Dy -0.1892 4.4098 'International Tables Vol C Tables 4.2.6.8 and 6.1.1.4'
N N 0.0061 0.0033 'International Tables Vol C Tables 4.2.6.8 and 6.1.1.4'
O O 0.0106 0.0060 'International Tables Vol C Tables 4.2.6.8 and 6.1.1.4'

loop_
_geom_angle_atom_site_label_1
_geom_angle_atom_site_label_2
_geom_angle_atom_site_label_3
_geom_angle
_geom_angle_site_symmetry_1
_geom_angle_site_symmetry_3
O10 Dy1 O7 78.91(19) 1_655 .
O10 Dy1 O3 78.06(19) 1_655 .
O10 Dy1 O11 74.00(19) 1_655 1_655
O6 Dy1 O10 136.39(17) . 1_655
O6 Dy1 O7 69.95(19) . .
O6 Dy1 O3 118.33(18) . .
O6 Dy1 O11 147.5(2) . 1_655
O2 Dy1 O10 116.39(18) . 1_655
O2 Dy1 O6 78.58(19) . .
O2 Dy1 O7 144.6(2) . .
O2 Dy1 O3 139.47(18) . .
O2 Dy1 O11 75.6(2) . 1_655
O3 Dy1 O7 72.5(2) . .
O3 Dy1 O11 72.7(2) . 1_655
O4 Dy1 O10 146.7(2) . 1_655
O4 Dy1 O6 75.5(2) . .
O4 Dy1 O7 112.9(2) . .
O4 Dy1 O2 72.7(2) . .
O4 Dy1 O3 76.5(2) . .
O4 Dy1 O11 78.12(16) . 1_655
O4 Dy1 O1 137.2(2) . .
O11 Dy1 O7 139.4(2) 1_655 .
O1 Dy1 O10 71.15(19) . 1_655
O1 Dy1 O6 77.94(19) . .
O1 Dy1 O7 88.15(17) . .
O1 Dy1 O2 69.4(2) . .
O1 Dy1 O3 146.3(2) . .
O1 Dy1 O11 110.4(2) . 1_655
C19 O10 Dy1 143.8(5) . 1_455
C1 O6 Dy1 142.2(5) . .
N1 Cd2 O8 71.0(2) . .
N1 Cd2 N6 80.6(2) . .
N1 Cd2 Cl2 105.22(16) . .
N1 Cd2 Cl2 149.78(16) . 2_565
N1 Cd2 O9 108.6(2) . .
O8 Cd2 N6 108.7(2) . .
O8 Cd2 Cl2 96.94(14) . .
O8 Cd2 Cl2 87.46(14) . 2_565
O8 Cd2 O9 178.13(19) . .
N6 Cd2 Cl2 86.88(15) . 2_565
N6 Cd2 Cl2 154.08(16) . .
Cl2 Cd2 Cl2 98.05(2) . 2_565
O9 Cd2 N6 69.41(19) . .
O9 Cd2 Cl2 84.93(14) . .
O9 Cd2 Cl2 92.20(14) . 2_565
C2 N1 Cd2 112.4(5) . .
C5 N1 Cd2 131.6(5) . .
C5 N1 C2 105.4(6) . .
N2 Cd1 Cl1 106.18(18) 4_465 .
N2 Cd1 O13 105.2(2) 4_465 .
N2 Cd1 O5 73.5(2) 4_465 4_465
O13 Cd1 Cl1 101.48(16) . .
O5 Cd1 Cl1 100.16(14) 4_465 .
O5 Cd1 O13 157.70(19) 4_465 .
O12 Cd1 N2 128.9(2) . 4_465
O12 Cd1 Cl1 119.41(16) . .
O12 Cd1 O13 88.1(2) . .
O12 Cd1 O5 76.7(2) . 4_465
C3 N2 Cd1 113.4(5) . 4_564
C5 N2 Cd1 137.9(5) . 4_564
C5 N2 C3 108.0(6) . .
C17 C18 C19 133.1(7) . .
C17 C18 N6 110.9(7) . .
N6 C18 C19 116.0(6) . .
N1 C2 C3 107.8(7) . .
N1 C2 C1 119.0(6) . .
C3 C2 C1 132.7(7) . .
C18 C17 N5 105.3(7) . .
C18 C17 C20 138.6(8) . .
N5 C17 C20 116.0(7) . .
N4 C11 C14 121.5(8) . .
N2 C3 C2 106.9(7) . .
N2 C3 C4 120.3(7) . .
C2 C3 C4 132.7(7) . .
N5 C16 C15 123.0(7) . .
N6 C16 C15 125.8(7) . .
N6 C16 N5 111.1(6) . .
N3 C8 C7 123.6(9) . .
N1 C5 C6 121.4(7) . .
N2 C5 N1 111.9(7) . .
N2 C5 C6 126.6(7) . .
O5 C4 C3 116.5(7) . .
O4 C4 C3 119.5(7) . .
O4 C4 O5 124.0(8) . .
O6 C1 C2 122.0(7) . .
O6 C1 O8 122.7(7) . .
O8 C1 C2 115.2(6) . .
C12 N4 C11 117.7(8) . .
C9 N3 C8 117.4(7) . .
O10 C19 C18 119.7(7) . .
O10 C19 O9 122.9(7) . .
O9 C19 C18 117.3(6) . .
N4 C12 C13 124.9(9) . .
C7 C6 C5 119.9(7) . .
C10 C6 C5 121.4(7) . .
C10 C6 C7 118.7(7) . .
C13 C15 C16 123.0(7) . .
C13 C15 C14 118.9(8) . .
C14 C15 C16 118.1(7) . .
N3 C9 C10 123.8(8) . .
C1 O8 Cd2 117.4(5) . .
C15 C13 C12 118.1(9) . .
C8 C7 C6 118.3(8) . .
C4 O5 Cd1 114.1(5) . 4_564
C9 C10 C6 118.2(8) . .
C11 C14 C15 118.9(8) . .
C16 N5 C17 106.9(6) . .
C18 N6 Cd2 115.4(5) . .
C16 N6 Cd2 136.0(5) . .
C16 N6 C18 105.7(6) . .
O12 C20 C17 116.0(7) . .
O12 C20 O11 124.9(8) . .
O11 C20 C17 119.0(7) . .
Cd2 Cl2 Cd2 153.40(9) . 2_564
C20 O12 Cd1 124.9(5) . .
C4 O4 Dy1 147.5(6) . .
C20 O11 Dy1 144.6(6) . 1_455
C19 O9 Cd2 119.9(5) . .

loop_
_geom_bond_atom_site_label_1
_geom_bond_atom_site_label_2
_geom_bond_distance
_geom_bond_site_symmetry_2
Dy1 O10 2.366(5) 1_655
Dy1 O6 2.356(5) .
Dy1 O7 2.371(6) .
Dy1 O2 2.348(5) .
Dy1 O3 2.369(5) .
Dy1 O4 2.272(5) .
Dy1 O11 2.369(6) 1_655
Dy1 O1 2.344(6) .
O10 Dy1 2.366(5) 1_455
O10 C19 1.254(9) .
O6 C1 1.255(9) .
Cd2 N1 2.310(7) .
Cd2 O8 2.354(5) .
Cd2 N6 2.367(6) .
Cd2 Cl2 2.5350(19) .
Cd2 Cl2 2.6115(18) 2_565
Cd2 O9 2.360(6) .
N1 C2 1.363(9) .
N1 C5 1.359(10) .
Cd1 N2 2.244(6) 4_465
Cd1 Cl1 2.447(2) .
Cd1 O13 2.374(6) .
Cd1 O5 2.364(5) 4_465
Cd1 O12 2.216(5) .
N2 Cd1 2.244(6) 4_564
N2 C3 1.348(10) .
N2 C5 1.316(10) .
C18 C17 1.344(11) .
C18 C19 1.494(10) .
C18 N6 1.387(9) .
C2 C3 1.410(10) .
C2 C1 1.489(10) .
C17 N5 1.411(11) .
C17 C20 1.480(11) .
C11 N4 1.373(10) .
C11 C14 1.392(12) .
C3 C4 1.502(11) .
C16 C15 1.476(10) .
C16 N5 1.360(9) .
C16 N6 1.324(10) .
C8 N3 1.347(11) .
C8 C7 1.379(12) .
C5 C6 1.453(10) .
C4 O5 1.254(10) .
C4 O4 1.253(10) .
C1 O8 1.284(9) .
N4 C12 1.300(12) .
N3 C9 1.344(12) .
C19 O9 1.269(9) .
C12 C13 1.396(12) .
C6 C7 1.417(11) .
C6 C10 1.393(11) .
C15 C13 1.371(12) .
C15 C14 1.404(11) .
C9 C10 1.391(12) .
O5 Cd1 2.364(5) 4_564
C20 O12 1.244(9) .
C20 O11 1.255(10) .
Cl2 Cd2 2.6114(18) 2_564
O11 Dy1 2.369(6) 1_455
